data_7015465
loop_
_publ_author_name
'Kolychev, Eugene L.'
'Shuntikov, Viacheslav V.'
'Khrustalev, Victor N.'
'Bush, Alexander A.'
'Nechaev, Mikhail S.'

_publ_section_title
;
 Dual reactivity of N-heterocyclic carbenes towards copper(II) salts.
;
_journal_issue 12
_journal_name_full 'Dalton transactions (Cambridge, England : 2003)'
_journal_page_first 3074
_journal_page_last 3076
_journal_paper_doi 10.1039/c0dt01630f
_journal_volume 40
_journal_year 2011
_chemical_formula_moiety 'C28 H40 Br N2, 2(C H Cl3), Br'
_chemical_formula_sum 'C30 H42 Br2 Cl6 N2'
_chemical_formula_weight 803.16
_chemical_name_systematic
;
?
;
_space_group_IT_number 14
_symmetry_cell_setting monoclinic
_symmetry_space_group_name_Hall '-P 2ybc'
_symmetry_space_group_name_H-M 'P 1 21/c 1'
_atom_sites_solution_hydrogens geom
_atom_sites_solution_primary direct
_atom_sites_solution_secondary difmap
_audit_creation_method SHELXL-97
_cell_angle_alpha 90.00
_cell_angle_beta 95.597(2)
_cell_angle_gamma 90.00
_cell_formula_units_Z 4
_cell_length_a 10.9457(12)
_cell_length_b 21.357(2)
_cell_length_c 15.7609(17)
_cell_measurement_reflns_used 3586
_cell_measurement_temperature 120(2)
_cell_measurement_theta_max 28
_cell_measurement_theta_min 2
_cell_volume 3666.8(7)
_computing_cell_refinement 'SAINTPlus (Bruker, 1998a)'
_computing_data_collection 'SMART (Bruker, 1998b)'
_computing_data_reduction 'SAINTPlus (Bruker, 1998a)'
_computing_molecular_graphics 'SHELXTL ver. 5.1 (Sheldrick, 1998b)'
_computing_publication_material 'SHELXTL ver. 5.1 (Sheldrick, 1998b)'
_computing_structure_refinement 'SHELXTL ver. 5.1 (Sheldrick, 1998b)'
_computing_structure_solution 'SHELXTL ver. 5.1 (Sheldrick, 1998b)'
_diffrn_ambient_temperature 120(2)
_diffrn_measured_fraction_theta_full 0.993
_diffrn_measured_fraction_theta_max 0.993
_diffrn_measurement_device_type 'Bruker SMART 1K CCD'
_diffrn_measurement_method '\f and \w scans'
_diffrn_radiation_monochromator graphite
_diffrn_radiation_source 'fine-focus sealed tube'
_diffrn_radiation_type MoK\a
_diffrn_radiation_wavelength 0.71073
_diffrn_reflns_av_R_equivalents 0.0673
_diffrn_reflns_av_sigmaI/netI 0.1633
_diffrn_reflns_limit_h_max 14
_diffrn_reflns_limit_h_min -14
_diffrn_reflns_limit_k_max 28
_diffrn_reflns_limit_k_min -28
_diffrn_reflns_limit_l_max 20
_diffrn_reflns_limit_l_min -20
_diffrn_reflns_number 36710
_diffrn_reflns_theta_full 28.00
_diffrn_reflns_theta_max 28.00
_diffrn_reflns_theta_min 1.61
_exptl_absorpt_coefficient_mu 2.67
_exptl_absorpt_correction_T_max 0.852
_exptl_absorpt_correction_T_min 0.532
_exptl_absorpt_correction_type multi-scan
_exptl_absorpt_process_details 'SADABS (Sheldrick, 1998a)'
_exptl_crystal_colour colorless
_exptl_crystal_density_diffrn 1.455
_exptl_crystal_density_method 'not measured'
_exptl_crystal_description plate
_exptl_crystal_F_000 1632
_exptl_crystal_size_max 0.24
_exptl_crystal_size_mid 0.20
_exptl_crystal_size_min 0.06
_refine_diff_density_max 0.900
_refine_diff_density_min -0.883
_refine_diff_density_rms 0.127
_refine_ls_extinction_method none
_refine_ls_goodness_of_fit_ref 0.871
_refine_ls_hydrogen_treatment constr
_refine_ls_matrix_type full
_refine_ls_number_parameters 369
_refine_ls_number_reflns 8795
_refine_ls_number_restraints 0
_refine_ls_restrained_S_all 0.871
_refine_ls_R_factor_all 0.1278
_refine_ls_R_factor_gt 0.0574
_refine_ls_shift/su_max 0.001
_refine_ls_shift/su_mean 0.000
_refine_ls_structure_factor_coef Fsqd
_refine_ls_weighting_details 'calc w=1/[\s^2^(Fo^2^)+(0.0579P)^2^] where P=(Fo^2^+2Fc^2^)/3'
_refine_ls_weighting_scheme calc
_refine_ls_wR_factor_gt 0.1252
_refine_ls_wR_factor_ref 0.1398
_reflns_number_gt 4225
_reflns_number_total 8795
_reflns_threshold_expression I>2\s(I)
_cod_data_source_file c0dt01630f.txt
_cod_data_source_block a
_cod_original_sg_symbol_H-M 'P 21/c '
_cod_database_code 7015465

loop_
_symmetry_equiv_pos_as_xyz
'x, y, z'
'-x, y+1/2, -z+1/2'
'-x, -y, -z'
'x, -y-1/2, z-1/2'

loop_
_atom_site_label
_atom_site_type_symbol
_atom_site_fract_x
_atom_site_fract_y
_atom_site_fract_z
_atom_site_U_iso_or_equiv
_atom_site_adp_type
_atom_site_occupancy
_atom_site_symmetry_multiplicity
_atom_site_calc_flag
_atom_site_refinement_flags
_atom_site_disorder_assembly
_atom_site_disorder_group
Br1 Br 0.29906(5) 0.21232(2) 1.07874(3) 0.02034(14) Uani 1 1 d . . .
Br2 Br 0.44702(6) 0.16494(3) 1.24681(4) 0.03636(18) Uani 1 1 d . . .
N1 N 0.2390(4) 0.20953(19) 0.9045(3) 0.0152(9) Uani 1 1 d . . .
N2 N 0.2272(4) 0.30807(19) 0.9656(3) 0.0151(9) Uani 1 1 d . . .
C1 C 0.2471(4) 0.2468(2) 0.9712(3) 0.0157(11) Uani 1 1 d . . .
C2 C 0.2127(5) 0.2345(2) 0.8170(3) 0.0207(12) Uani 1 1 d . . .
H2A H 0.1685 0.2025 0.7803 0.025 Uiso 1 1 calc R . .
H2B H 0.2908 0.2441 0.7929 0.025 Uiso 1 1 calc R . .
C3 C 0.1360(5) 0.2928(2) 0.8181(3) 0.0233(12) Uani 1 1 d . . .
H3A H 0.0530 0.2822 0.8335 0.028 Uiso 1 1 calc R . .
H3B H 0.1276 0.3123 0.7608 0.028 Uiso 1 1 calc R . .
C4 C 0.1978(5) 0.3384(2) 0.8830(3) 0.0189(12) Uani 1 1 d . . .
H4A H 0.2741 0.3546 0.8621 0.023 Uiso 1 1 calc R . .
H4B H 0.1425 0.3744 0.8898 0.023 Uiso 1 1 calc R . .
C5 C 0.2563(5) 0.1426(2) 0.9101(3) 0.0177(12) Uani 1 1 d . . .
C6 C 0.1501(5) 0.1054(2) 0.9084(3) 0.0193(12) Uani 1 1 d . . .
C7 C 0.1655(5) 0.0413(3) 0.9036(3) 0.0264(13) Uani 1 1 d . . .
H7A H 0.0956 0.0147 0.9017 0.032 Uiso 1 1 calc R . .
C8 C 0.2791(6) 0.0154(3) 0.9015(3) 0.0264(14) Uani 1 1 d . . .
H8A H 0.2869 -0.0286 0.8960 0.032 Uiso 1 1 calc R . .
C9 C 0.3834(5) 0.0527(3) 0.9072(3) 0.0252(13) Uani 1 1 d . . .
H9A H 0.4620 0.0335 0.9094 0.030 Uiso 1 1 calc R . .
C10 C 0.3750(5) 0.1177(3) 0.9098(3) 0.0217(12) Uani 1 1 d . . .
C11 C 0.0232(5) 0.1342(3) 0.9134(4) 0.0257(13) Uani 1 1 d . . .
H11A H 0.0342 0.1806 0.9187 0.031 Uiso 1 1 calc R . .
C12 C -0.0609(5) 0.1221(3) 0.8338(4) 0.0336(15) Uani 1 1 d . . .
H12A H -0.0234 0.1384 0.7843 0.050 Uiso 1 1 calc R . .
H12B H -0.1397 0.1430 0.8381 0.050 Uiso 1 1 calc R . .
H12C H -0.0742 0.0769 0.8270 0.050 Uiso 1 1 calc R . .
C13 C -0.0346(6) 0.1116(3) 0.9930(4) 0.0448(18) Uani 1 1 d . . .
H13A H -0.1088 0.1360 0.9998 0.067 Uiso 1 1 calc R . .
H13B H 0.0242 0.1172 1.0434 0.067 Uiso 1 1 calc R . .
H13C H -0.0561 0.0672 0.9865 0.067 Uiso 1 1 calc R . .
C14 C 0.4879(5) 0.1583(3) 0.9118(4) 0.0264(13) Uani 1 1 d . . .
H14A H 0.4617 0.2025 0.9204 0.032 Uiso 1 1 calc R . .
C15 C 0.5452(5) 0.1556(3) 0.8269(4) 0.0330(15) Uani 1 1 d . . .
H15A H 0.4865 0.1718 0.7812 0.050 Uiso 1 1 calc R . .
H15B H 0.5659 0.1121 0.8143 0.050 Uiso 1 1 calc R . .
H15C H 0.6199 0.1812 0.8308 0.050 Uiso 1 1 calc R . .
C16 C 0.5819(6) 0.1417(3) 0.9850(4) 0.0380(16) Uani 1 1 d . . .
H16A H 0.5429 0.1418 1.0384 0.057 Uiso 1 1 calc R . .
H16B H 0.6485 0.1726 0.9886 0.057 Uiso 1 1 calc R . .
H16C H 0.6154 0.1000 0.9756 0.057 Uiso 1 1 calc R . .
C17 C 0.2480(5) 0.3497(2) 1.0386(3) 0.0197(12) Uani 1 1 d . . .
C18 C 0.1455(5) 0.3705(2) 1.0777(3) 0.0199(12) Uani 1 1 d . . .
C19 C 0.1669(5) 0.4099(3) 1.1480(4) 0.0279(14) Uani 1 1 d . . .
H19A H 0.1000 0.4236 1.1773 0.033 Uiso 1 1 calc R . .
C20 C 0.2849(5) 0.4291(3) 1.1755(4) 0.0298(14) Uani 1 1 d . . .
H20A H 0.2982 0.4560 1.2235 0.036 Uiso 1 1 calc R . .
C21 C 0.3829(5) 0.4098(3) 1.1339(4) 0.0305(14) Uani 1 1 d . . .
H21A H 0.4628 0.4240 1.1538 0.037 Uiso 1 1 calc R . .
C22 C 0.3689(5) 0.3700(3) 1.0633(4) 0.0252(13) Uani 1 1 d . . .
C23 C 0.0151(5) 0.3499(3) 1.0463(4) 0.0234(13) Uani 1 1 d . . .
H23A H 0.0141 0.3395 0.9844 0.028 Uiso 1 1 calc R . .
C24 C -0.0207(5) 0.2906(3) 1.0922(4) 0.0380(16) Uani 1 1 d . . .
H24A H -0.0966 0.2734 1.0631 0.057 Uiso 1 1 calc R . .
H24B H -0.0337 0.3008 1.1512 0.057 Uiso 1 1 calc R . .
H24C H 0.0451 0.2596 1.0916 0.057 Uiso 1 1 calc R . .
C25 C -0.0780(5) 0.4009(3) 1.0543(4) 0.0422(17) Uani 1 1 d . . .
H25A H -0.1584 0.3870 1.0284 0.063 Uiso 1 1 calc R . .
H25B H -0.0531 0.4386 1.0250 0.063 Uiso 1 1 calc R . .
H25C H -0.0830 0.4104 1.1147 0.063 Uiso 1 1 calc R . .
C26 C 0.4780(5) 0.3510(3) 1.0179(4) 0.0250(13) Uani 1 1 d . . .
H26A H 0.4493 0.3202 0.9725 0.030 Uiso 1 1 calc R . .
C27 C 0.5317(5) 0.4076(3) 0.9747(4) 0.0340(15) Uani 1 1 d . . .
H27A H 0.4687 0.4259 0.9336 0.051 Uiso 1 1 calc R . .
H27B H 0.6017 0.3941 0.9450 0.051 Uiso 1 1 calc R . .
H27C H 0.5589 0.4389 1.0179 0.051 Uiso 1 1 calc R . .
C28 C 0.5765(5) 0.3193(3) 1.0785(4) 0.0357(16) Uani 1 1 d . . .
H28A H 0.5395 0.2851 1.1087 0.054 Uiso 1 1 calc R . .
H28B H 0.6125 0.3500 1.1199 0.054 Uiso 1 1 calc R . .
H28C H 0.6407 0.3024 1.0458 0.054 Uiso 1 1 calc R . .
C2S C 0.7573(6) 0.1581(3) 0.2877(4) 0.0429(18) Uani 1 1 d . . .
H1SA H 0.6662 0.1538 0.2769 0.051 Uiso 1 1 calc R . .
C1S C 0.7503(5) 0.5390(3) 0.2802(4) 0.0289(14) Uani 1 1 d . . .
H2SA H 0.7025 0.5781 0.2655 0.035 Uiso 1 1 calc R . .
Cl1 Cl 0.90794(13) 0.55576(7) 0.27486(10) 0.0367(4) Uani 1 1 d . . .
Cl2 Cl 0.70225(15) 0.48195(8) 0.20550(10) 0.0429(4) Uani 1 1 d . . .
Cl3 Cl 0.72509(15) 0.51724(8) 0.38459(10) 0.0414(4) Uani 1 1 d . . .
Cl4 Cl 0.8158(2) 0.18104(14) 0.19430(14) 0.0937(9) Uani 1 1 d . . .
Cl5 Cl 0.82019(19) 0.08553(9) 0.32179(13) 0.0607(5) Uani 1 1 d . . .
Cl6 Cl 0.79237(15) 0.21297(8) 0.37052(13) 0.0527(5) Uani 1 1 d . . .

loop_
_atom_site_aniso_label
_atom_site_aniso_U_11
_atom_site_aniso_U_22
_atom_site_aniso_U_33
_atom_site_aniso_U_23
_atom_site_aniso_U_13
_atom_site_aniso_U_12
Br1 0.0245(3) 0.0204(3) 0.0157(3) 0.0016(2) -0.0002(2) 0.0009(2)
Br2 0.0281(3) 0.0467(4) 0.0337(4) 0.0065(3) 0.0001(3) -0.0008(3)
N1 0.018(2) 0.012(2) 0.017(2) 0.0001(19) 0.0029(17) 0.0026(18)
N2 0.015(2) 0.019(2) 0.012(2) -0.0001(18) 0.0012(18) 0.0004(18)
C1 0.012(3) 0.019(3) 0.017(3) -0.003(2) 0.001(2) 0.003(2)
C2 0.029(3) 0.019(3) 0.013(3) 0.000(2) -0.001(2) -0.002(2)
C3 0.024(3) 0.028(3) 0.017(3) 0.001(2) -0.003(2) -0.002(3)
C4 0.026(3) 0.011(3) 0.020(3) 0.001(2) 0.003(2) 0.001(2)
C5 0.030(3) 0.010(3) 0.013(3) 0.000(2) -0.001(2) 0.002(2)
C6 0.024(3) 0.021(3) 0.012(3) 0.001(2) 0.001(2) -0.003(2)
C7 0.039(4) 0.023(3) 0.017(3) 0.004(2) 0.004(3) -0.010(3)
C8 0.054(4) 0.010(3) 0.014(3) 0.002(2) -0.003(3) 0.007(3)
C9 0.035(3) 0.019(3) 0.022(3) 0.003(2) 0.004(3) 0.010(3)
C10 0.027(3) 0.023(3) 0.014(3) 0.000(2) -0.003(2) 0.002(3)
C11 0.022(3) 0.025(3) 0.030(3) 0.002(3) 0.002(3) -0.006(2)
C12 0.026(3) 0.036(4) 0.037(4) -0.003(3) -0.003(3) -0.002(3)
C13 0.031(4) 0.073(5) 0.030(4) 0.019(3) -0.001(3) -0.003(3)
C14 0.020(3) 0.024(3) 0.035(4) -0.002(3) -0.002(3) 0.000(2)
C15 0.027(3) 0.029(4) 0.043(4) -0.008(3) 0.003(3) 0.001(3)
C16 0.029(3) 0.040(4) 0.043(4) -0.012(3) -0.006(3) 0.008(3)
C17 0.024(3) 0.017(3) 0.018(3) -0.007(2) 0.004(2) -0.004(2)
C18 0.018(3) 0.022(3) 0.019(3) -0.001(2) 0.000(2) 0.000(2)
C19 0.029(3) 0.032(4) 0.023(3) -0.003(3) 0.009(3) 0.004(3)
C20 0.033(4) 0.036(4) 0.019(3) -0.013(3) -0.008(3) 0.002(3)
C21 0.024(3) 0.035(4) 0.030(3) -0.012(3) -0.011(3) -0.002(3)
C22 0.028(3) 0.024(3) 0.023(3) 0.003(2) 0.003(3) 0.001(3)
C23 0.022(3) 0.030(3) 0.019(3) -0.003(2) 0.005(2) 0.000(2)
C24 0.029(3) 0.039(4) 0.046(4) 0.007(3) 0.003(3) -0.004(3)
C25 0.024(3) 0.040(4) 0.060(5) -0.007(3) -0.008(3) 0.008(3)
C26 0.019(3) 0.031(3) 0.025(3) -0.006(3) 0.003(2) -0.001(2)
C27 0.023(3) 0.044(4) 0.035(4) 0.001(3) 0.002(3) -0.006(3)
C28 0.020(3) 0.044(4) 0.043(4) -0.012(3) 0.006(3) 0.004(3)
C2S 0.025(3) 0.052(5) 0.051(5) 0.014(3) 0.001(3) -0.009(3)
C1S 0.025(3) 0.032(4) 0.029(3) -0.005(3) 0.002(3) -0.006(3)
Cl1 0.0300(8) 0.0329(9) 0.0460(10) 0.0151(7) -0.0026(7) -0.0068(7)
Cl2 0.0389(9) 0.0501(11) 0.0385(10) -0.0069(8) -0.0024(8) -0.0092(8)
Cl3 0.0483(10) 0.0459(10) 0.0312(9) 0.0074(7) 0.0100(8) -0.0018(8)
Cl4 0.0523(13) 0.174(3) 0.0527(14) 0.0562(15) -0.0054(11) -0.0367(14)
Cl5 0.0739(14) 0.0463(12) 0.0649(13) -0.0033(10) 0.0228(11) 0.0138(10)
Cl6 0.0364(9) 0.0364(10) 0.0828(14) 0.0009(10) -0.0069(9) 0.0030(8)

loop_
_atom_type_symbol
_atom_type_description
_atom_type_scat_dispersion_real
_atom_type_scat_dispersion_imag
_atom_type_scat_source
C C 0.0033 0.0016 'International Tables Vol C Tables 4.2.6.8 and 6.1.1.4'
H H 0.0000 0.0000 'International Tables Vol C Tables 4.2.6.8 and 6.1.1.4'
N N 0.0061 0.0033 'International Tables Vol C Tables 4.2.6.8 and 6.1.1.4'
Cl Cl 0.1484 0.1585 'International Tables Vol C Tables 4.2.6.8 and 6.1.1.4'
Br Br -0.2901 2.4595 'International Tables Vol C Tables 4.2.6.8 and 6.1.1.4'

loop_
_geom_angle_atom_site_label_1
_geom_angle_atom_site_label_2
_geom_angle_atom_site_label_3
_geom_angle
_geom_angle_site_symmetry_1
_geom_angle_site_symmetry_3
_geom_angle_publ_flag
C1 N1 C5 123.5(4) . . ?
C1 N1 C2 121.2(4) . . ?
C5 N1 C2 115.2(4) . . ?
C1 N2 C17 122.6(4) . . ?
C1 N2 C4 121.1(4) . . ?
C17 N2 C4 115.9(4) . . ?
N1 C1 N2 123.1(5) . . ?
N1 C1 Br1 118.3(4) . . ?
N2 C1 Br1 118.5(4) . . ?
N1 C2 C3 110.2(4) . . ?
N1 C2 H2A 109.6 . . ?
C3 C2 H2A 109.6 . . ?
N1 C2 H2B 109.6 . . ?
C3 C2 H2B 109.6 . . ?
H2A C2 H2B 108.1 . . ?
C2 C3 C4 109.0(4) . . ?
C2 C3 H3A 109.9 . . ?
C4 C3 H3A 109.9 . . ?
C2 C3 H3B 109.9 . . ?
C4 C3 H3B 109.9 . . ?
H3A C3 H3B 108.3 . . ?
N2 C4 C3 111.0(4) . . ?
N2 C4 H4A 109.4 . . ?
C3 C4 H4A 109.4 . . ?
N2 C4 H4B 109.4 . . ?
C3 C4 H4B 109.4 . . ?
H4A C4 H4B 108.0 . . ?
C6 C5 C10 123.4(5) . . ?
C6 C5 N1 117.1(5) . . ?
C10 C5 N1 119.3(5) . . ?
C7 C6 C5 117.1(5) . . ?
C7 C6 C11 121.2(5) . . ?
C5 C6 C11 121.7(5) . . ?
C8 C7 C6 121.2(5) . . ?
C8 C7 H7A 119.4 . . ?
C6 C7 H7A 119.4 . . ?
C7 C8 C9 120.8(5) . . ?
C7 C8 H8A 119.6 . . ?
C9 C8 H8A 119.6 . . ?
C8 C9 C10 121.2(5) . . ?
C8 C9 H9A 119.4 . . ?
C10 C9 H9A 119.4 . . ?
C9 C10 C5 116.2(5) . . ?
C9 C10 C14 121.2(5) . . ?
C5 C10 C14 122.7(5) . . ?
C12 C11 C6 111.8(5) . . ?
C12 C11 C13 111.1(5) . . ?
C6 C11 C13 111.4(5) . . ?
C12 C11 H11A 107.4 . . ?
C6 C11 H11A 107.4 . . ?
C13 C11 H11A 107.4 . . ?
C11 C12 H12A 109.5 . . ?
C11 C12 H12B 109.5 . . ?
H12A C12 H12B 109.5 . . ?
C11 C12 H12C 109.5 . . ?
H12A C12 H12C 109.5 . . ?
H12B C12 H12C 109.5 . . ?
C11 C13 H13A 109.5 . . ?
C11 C13 H13B 109.5 . . ?
H13A C13 H13B 109.5 . . ?
C11 C13 H13C 109.5 . . ?
H13A C13 H13C 109.5 . . ?
H13B C13 H13C 109.5 . . ?
C16 C14 C10 112.2(5) . . ?
C16 C14 C15 110.6(5) . . ?
C10 C14 C15 111.4(5) . . ?
C16 C14 H14A 107.5 . . ?
C10 C14 H14A 107.5 . . ?
C15 C14 H14A 107.5 . . ?
C14 C15 H15A 109.5 . . ?
C14 C15 H15B 109.5 . . ?
H15A C15 H15B 109.5 . . ?
C14 C15 H15C 109.5 . . ?
H15A C15 H15C 109.5 . . ?
H15B C15 H15C 109.5 . . ?
C14 C16 H16A 109.5 . . ?
C14 C16 H16B 109.5 . . ?
H16A C16 H16B 109.5 . . ?
C14 C16 H16C 109.5 . . ?
H16A C16 H16C 109.5 . . ?
H16B C16 H16C 109.5 . . ?
C18 C17 C22 123.4(5) . . ?
C18 C17 N2 118.0(4) . . ?
C22 C17 N2 118.4(5) . . ?
C19 C18 C17 117.4(5) . . ?
C19 C18 C23 120.7(5) . . ?
C17 C18 C23 121.9(5) . . ?
C20 C19 C18 120.5(5) . . ?
C20 C19 H19A 119.7 . . ?
C18 C19 H19A 119.7 . . ?
C21 C20 C19 120.6(5) . . ?
C21 C20 H20A 119.7 . . ?
C19 C20 H20A 119.7 . . ?
C20 C21 C22 122.2(5) . . ?
C20 C21 H21A 118.9 . . ?
C22 C21 H21A 118.9 . . ?
C21 C22 C17 115.7(5) . . ?
C21 C22 C26 120.8(5) . . ?
C17 C22 C26 123.5(5) . . ?
C25 C23 C24 110.7(5) . . ?
C25 C23 C18 112.5(5) . . ?
C24 C23 C18 111.0(5) . . ?
C25 C23 H23A 107.4 . . ?
C24 C23 H23A 107.4 . . ?
C18 C23 H23A 107.4 . . ?
C23 C24 H24A 109.5 . . ?
C23 C24 H24B 109.5 . . ?
H24A C24 H24B 109.5 . . ?
C23 C24 H24C 109.5 . . ?
H24A C24 H24C 109.5 . . ?
H24B C24 H24C 109.5 . . ?
C23 C25 H25A 109.5 . . ?
C23 C25 H25B 109.5 . . ?
H25A C25 H25B 109.5 . . ?
C23 C25 H25C 109.5 . . ?
H25A C25 H25C 109.5 . . ?
H25B C25 H25C 109.5 . . ?
C22 C26 C28 111.5(5) . . ?
C22 C26 C27 110.7(5) . . ?
C28 C26 C27 110.5(5) . . ?
C22 C26 H26A 108.0 . . ?
C28 C26 H26A 108.0 . . ?
C27 C26 H26A 108.0 . . ?
C26 C27 H27A 109.5 . . ?
C26 C27 H27B 109.5 . . ?
H27A C27 H27B 109.5 . . ?
C26 C27 H27C 109.5 . . ?
H27A C27 H27C 109.5 . . ?
H27B C27 H27C 109.5 . . ?
C26 C28 H28A 109.5 . . ?
C26 C28 H28B 109.5 . . ?
H28A C28 H28B 109.5 . . ?
C26 C28 H28C 109.5 . . ?
H28A C28 H28C 109.5 . . ?
H28B C28 H28C 109.5 . . ?
Cl4 C2S Cl5 110.1(4) . . ?
Cl4 C2S Cl6 111.6(4) . . ?
Cl5 C2S Cl6 108.0(4) . . ?
Cl4 C2S H1SA 109.1 . . ?
Cl5 C2S H1SA 109.1 . . ?
Cl6 C2S H1SA 109.1 . . ?
Cl2 C1S Cl3 112.5(3) . . ?
Cl2 C1S Cl1 109.9(3) . . ?
Cl3 C1S Cl1 109.9(3) . . ?
Cl2 C1S H2SA 108.1 . . ?
Cl3 C1S H2SA 108.1 . . ?
Cl1 C1S H2SA 108.1 . . ?

loop_
_geom_bond_atom_site_label_1
_geom_bond_atom_site_label_2
_geom_bond_distance
_geom_bond_site_symmetry_2
_geom_bond_publ_flag
Br1 C1 1.885(5) . ?
N1 C1 1.315(6) . ?
N1 C5 1.444(6) . ?
N1 C2 1.480(6) . ?
N2 C1 1.328(6) . ?
N2 C17 1.455(6) . ?
N2 C4 1.462(6) . ?
C2 C3 1.503(7) . ?
C2 H2A 0.9900 . ?
C2 H2B 0.9900 . ?
C3 C4 1.523(7) . ?
C3 H3A 0.9900 . ?
C3 H3B 0.9900 . ?
C4 H4A 0.9900 . ?
C4 H4B 0.9900 . ?
C5 C6 1.405(7) . ?
C5 C10 1.404(7) . ?
C6 C7 1.383(7) . ?
C6 C11 1.528(7) . ?
C7 C8 1.364(8) . ?
C7 H7A 0.9500 . ?
C8 C9 1.387(8) . ?
C8 H8A 0.9500 . ?
C9 C10 1.392(7) . ?
C9 H9A 0.9500 . ?
C10 C14 1.507(7) . ?
C11 C12 1.505(8) . ?
C11 C13 1.537(8) . ?
C11 H11A 1.0000 . ?
C12 H12A 0.9800 . ?
C12 H12B 0.9800 . ?
C12 H12C 0.9800 . ?
C13 H13A 0.9800 . ?
C13 H13B 0.9800 . ?
C13 H13C 0.9800 . ?
C14 C16 1.512(8) . ?
C14 C15 1.534(8) . ?
C14 H14A 1.0000 . ?
C15 H15A 0.9800 . ?
C15 H15B 0.9800 . ?
C15 H15C 0.9800 . ?
C16 H16A 0.9800 . ?
C16 H16B 0.9800 . ?
C16 H16C 0.9800 . ?
C17 C18 1.403(7) . ?
C17 C22 1.410(7) . ?
C18 C19 1.392(7) . ?
C18 C23 1.530(7) . ?
C19 C20 1.384(8) . ?
C19 H19A 0.9500 . ?
C20 C21 1.373(8) . ?
C20 H20A 0.9500 . ?
C21 C22 1.397(8) . ?
C21 H21A 0.9500 . ?
C22 C26 1.507(7) . ?
C23 C25 1.505(8) . ?
C23 C24 1.528(8) . ?
C23 H23A 1.0000 . ?
C24 H24A 0.9800 . ?
C24 H24B 0.9800 . ?
C24 H24C 0.9800 . ?
C25 H25A 0.9800 . ?
C25 H25B 0.9800 . ?
C25 H25C 0.9800 . ?
C26 C28 1.527(8) . ?
C26 C27 1.532(8) . ?
C26 H26A 1.0000 . ?
C27 H27A 0.9800 . ?
C27 H27B 0.9800 . ?
C27 H27C 0.9800 . ?
C28 H28A 0.9800 . ?
C28 H28B 0.9800 . ?
C28 H28C 0.9800 . ?
C2S Cl4 1.732(7) . ?
C2S Cl5 1.758(7) . ?
C2S Cl6 1.769(7) . ?
C2S H1SA 1.0000 . ?
C1S Cl2 1.740(6) . ?
C1S Cl3 1.758(6) . ?
C1S Cl1 1.772(6) . ?
C1S H2SA 1.0000 . ?

loop_
_geom_torsion_atom_site_label_1
_geom_torsion_atom_site_label_2
_geom_torsion_atom_site_label_3
_geom_torsion_atom_site_label_4
_geom_torsion
_geom_torsion_site_symmetry_1
_geom_torsion_site_symmetry_2
_geom_torsion_site_symmetry_3
_geom_torsion_site_symmetry_4
_geom_torsion_publ_flag
C5 N1 C1 N2 -177.8(4) . . . . ?
C2 N1 C1 N2 3.1(7) . . . . ?
C5 N1 C1 Br1 6.2(6) . . . . ?
C2 N1 C1 Br1 -172.9(3) . . . . ?
C17 N2 C1 N1 -173.8(5) . . . . ?
C4 N2 C1 N1 -1.7(7) . . . . ?
C17 N2 C1 Br1 2.1(6) . . . . ?
C4 N2 C1 Br1 174.3(3) . . . . ?
C1 N1 C2 C3 -29.8(6) . . . . ?
C5 N1 C2 C3 151.0(4) . . . . ?
N1 C2 C3 C4 52.4(6) . . . . ?
C1 N2 C4 C3 26.9(6) . . . . ?
C17 N2 C4 C3 -160.4(4) . . . . ?
C2 C3 C4 N2 -51.5(6) . . . . ?
C1 N1 C5 C6 97.5(6) . . . . ?
C2 N1 C5 C6 -83.3(6) . . . . ?
C1 N1 C5 C10 -87.7(6) . . . . ?
C2 N1 C5 C10 91.5(6) . . . . ?
C10 C5 C6 C7 -2.0(8) . . . . ?
N1 C5 C6 C7 172.5(4) . . . . ?
C10 C5 C6 C11 176.8(5) . . . . ?
N1 C5 C6 C11 -8.7(7) . . . . ?
C5 C6 C7 C8 0.6(8) . . . . ?
C11 C6 C7 C8 -178.2(5) . . . . ?
C6 C7 C8 C9 2.3(8) . . . . ?
C7 C8 C9 C10 -4.1(8) . . . . ?
C8 C9 C10 C5 2.7(8) . . . . ?
C8 C9 C10 C14 -177.0(5) . . . . ?
C6 C5 C10 C9 0.3(8) . . . . ?
N1 C5 C10 C9 -174.1(4) . . . . ?
C6 C5 C10 C14 -179.9(5) . . . . ?
N1 C5 C10 C14 5.6(8) . . . . ?
C7 C6 C11 C12 -64.5(7) . . . . ?
C5 C6 C11 C12 116.7(6) . . . . ?
C7 C6 C11 C13 60.4(7) . . . . ?
C5 C6 C11 C13 -118.3(6) . . . . ?
C9 C10 C14 C16 -55.6(7) . . . . ?
C5 C10 C14 C16 124.7(6) . . . . ?
C9 C10 C14 C15 69.0(7) . . . . ?
C5 C10 C14 C15 -110.7(6) . . . . ?
C1 N2 C17 C18 -102.6(6) . . . . ?
C4 N2 C17 C18 84.9(6) . . . . ?
C1 N2 C17 C22 81.1(6) . . . . ?
C4 N2 C17 C22 -91.4(6) . . . . ?
C22 C17 C18 C19 -4.4(8) . . . . ?
N2 C17 C18 C19 179.5(5) . . . . ?
C22 C17 C18 C23 176.9(5) . . . . ?
N2 C17 C18 C23 0.7(8) . . . . ?
C17 C18 C19 C20 2.2(8) . . . . ?
C23 C18 C19 C20 -179.0(5) . . . . ?
C18 C19 C20 C21 0.1(9) . . . . ?
C19 C20 C21 C22 -0.5(9) . . . . ?
C20 C21 C22 C17 -1.5(9) . . . . ?
C20 C21 C22 C26 178.6(5) . . . . ?
C18 C17 C22 C21 4.0(8) . . . . ?
N2 C17 C22 C21 -179.9(5) . . . . ?
C18 C17 C22 C26 -176.0(5) . . . . ?
N2 C17 C22 C26 0.1(8) . . . . ?
C19 C18 C23 C25 36.7(7) . . . . ?
C17 C18 C23 C25 -144.6(5) . . . . ?
C19 C18 C23 C24 -88.0(6) . . . . ?
C17 C18 C23 C24 90.7(6) . . . . ?
C21 C22 C26 C28 57.2(7) . . . . ?
C17 C22 C26 C28 -122.7(6) . . . . ?
C21 C22 C26 C27 -66.2(7) . . . . ?
C17 C22 C26 C27 113.8(6) . . . . ?

loop_
_cod_related_entry_id
_cod_related_entry_database
_cod_related_entry_code
1 ChemSpider 30652813
